data_1541684
loop_
_publ_author_name
'Farrugia, L.J.'

_publ_section_title
;
 Structural redetermination of Rh4 (C O)12 at 293 and 173K and analysis of
 the thermal motion in relation to the dynamical behaviour
;
_journal_name_full 'Journal of Cluster Science'
_journal_page_first 39
_journal_page_last 53
_journal_volume 11
_journal_year 2000
_chemical_formula_sum 'C12 O12 Rh4'
_chemical_name_systematic 'Rh4 (C O)12'
_space_group_IT_number 14
_symmetry_space_group_name_Hall '-P 2ybc'
_symmetry_space_group_name_H-M 'P 1 21/c 1'
_cell_angle_alpha 90
_cell_angle_beta 90.64
_cell_angle_gamma 90
_cell_formula_units_Z 4
_cell_length_a 9.127
_cell_length_b 11.672
_cell_length_c 17.492
_cell_volume 1863.313
_citation_journal_id_ASTM JCSCEB
_cod_data_source_file Farrugia_JCSCEB_2000_232.cif
_cod_data_source_block C12O12Rh4
_cod_original_cell_volume 1863.312
_cod_database_code 1541684

loop_
_symmetry_equiv_pos_as_xyz
x,y,z
-x,y+1/2,-z+1/2
-x,-y,-z
x,-y-1/2,z-1/2

loop_
_atom_site_label
_atom_site_type_symbol
_atom_site_fract_x
_atom_site_fract_y
_atom_site_fract_z
_atom_site_occupancy
_atom_site_U_iso_or_equiv
C11 C+2 0.2675 -0.012 0.3602 1 0.0
C12 C+2 0.5283 0.1388 0.3495 1 0.0
C2 C+2 0.1568 0.3374 0.4702 1 0.0
C32 C+2 -0.0998 0.3438 0.3543 1 0.0
C1 C+2 0.0499 0.1399 0.2804 1 0.0
Rh3 Rh 0.05812 0.23968 0.38032 1 0.0
Rh4 Rh 0.30291 0.3712 0.383 1 0.0
C13 C+2 0.3613 0.129 0.4926 1 0.0
O41 O-2 0.5873 0.3839 0.4737 1 0.0
Rh1 Rh 0.32626 0.1442 0.38286 1 0.0
C42 C+2 0.2505 0.5323 0.3762 1 0.0
O22 O-2 0.076 0.3815 0.1278 1 0.0
O42 O-2 0.2259 0.6262 0.3748 1 0.0
O1 O-2 -0.0197 0.0669 0.2529 1 0.0
C21 C+2 0.336 0.1541 0.1862 1 0.0
O32 O-2 -0.1901 0.4031 0.3373 1 0.0
Rh2 Rh 0.22716 0.24435 0.25505 1 0.0
O21 O-2 0.4073 0.106 0.1433 1 0.0
O3 O-2 0.4964 0.3998 0.2441 1 0.0
O12 O-2 0.6437 0.1346 0.3269 1 0.0
O11 O-2 0.236 -0.1035 0.3477 1 0.0
C22 C+2 0.1315 0.3321 0.1764 1 0.0
O31 O-2 -0.1304 0.0875 0.4805 1 0.0
O2 O-2 0.1326 0.3595 0.5319 1 0.0
C3 C+2 0.4018 0.3613 0.2758 1 0.0
O13 O-2 0.3839 0.1189 0.5552 1 0.0
C31 C+2 -0.0579 0.1419 0.4444 1 0.0
C41 C+2 0.4785 0.3835 0.4408 1 0.0
